data_4328246
loop_
_publ_author_name
'Li Wang'
'Shilie Pan'
'Lixian Chang'
'Jianyang Hu'
'Hongwei Yu'

_publ_section_title
;
 UV Nonlinear Optical Crystal Ba2[B6O9(OH)4] Featuring Unique Chiral
 Layers with a New B18O42 Circle Based on BO3 and BO4 Units
;
_journal_name_full 'Inorganic Chemistry'
_journal_page_first 1852
_journal_page_last 1858
_journal_paper_doi 10.1021/ic2021337
_journal_volume 51
_journal_year 2012
_chemical_formula_sum 'B6 Ba2 H4 O13'
_chemical_formula_weight 551.57
_chemical_name_systematic
; 
 ? 
;
_space_group_IT_number 4
_symmetry_cell_setting monoclinic
_symmetry_space_group_name_Hall 'P 2yb'
_symmetry_space_group_name_H-M 'P 1 21 1'
_atom_sites_solution_hydrogens geom
_atom_sites_solution_primary direct
_atom_sites_solution_secondary difmap
_audit_creation_method SHELXL-97
_cell_angle_alpha 90.00
_cell_angle_beta 100.615(3)
_cell_angle_gamma 90.00
_cell_formula_units_Z 2
_cell_length_a 6.828(2)
_cell_length_b 8.706(3)
_cell_length_c 8.441(3)
_cell_measurement_temperature 296(2)
_cell_volume 493.2(3)
_computing_structure_refinement 'SHELXL-97 (Sheldrick, 1997)'
_computing_structure_solution 'SHELXS-97 (Sheldrick, 1990)'
_diffrn_ambient_temperature 296(2)
_diffrn_measured_fraction_theta_full 0.988
_diffrn_measured_fraction_theta_max 0.988
_diffrn_radiation_monochromator graphite
_diffrn_radiation_source 'fine-focus sealed tube'
_diffrn_radiation_type MoK\a
_diffrn_radiation_wavelength 0.71073
_diffrn_reflns_av_R_equivalents 0.0352
_diffrn_reflns_av_sigmaI/netI 0.0554
_diffrn_reflns_limit_h_max 8
_diffrn_reflns_limit_h_min -7
_diffrn_reflns_limit_k_max 6
_diffrn_reflns_limit_k_min -11
_diffrn_reflns_limit_l_max 10
_diffrn_reflns_limit_l_min -10
_diffrn_reflns_number 2892
_diffrn_reflns_theta_full 27.57
_diffrn_reflns_theta_max 27.57
_diffrn_reflns_theta_min 2.45
_exptl_absorpt_coefficient_mu 8.015
_exptl_absorpt_correction_T_max 0.5324
_exptl_absorpt_correction_T_min 0.2493
_exptl_absorpt_correction_type multi-scan
_exptl_absorpt_process_details sadabs
_exptl_crystal_density_diffrn 3.714
_exptl_crystal_F_000 500
_exptl_crystal_size_max 0.24
_exptl_crystal_size_mid 0.18
_exptl_crystal_size_min 0.09
_refine_diff_density_max 1.591
_refine_diff_density_min -1.481
_refine_diff_density_rms 0.293
_refine_ls_abs_structure_details 'Flack H D (1983), Acta Cryst. A39, 876-881'
_refine_ls_abs_structure_Flack 0.04(3)
_refine_ls_extinction_coef 0.0134(13)
_refine_ls_extinction_expression Fc^*^=kFc[1+0.001xFc^2^\l^3^/sin(2\q)]^-1/4^
_refine_ls_extinction_method SHELXL
_refine_ls_goodness_of_fit_ref 1.146
_refine_ls_hydrogen_treatment mixed
_refine_ls_matrix_type full
_refine_ls_number_parameters 200
_refine_ls_number_reflns 1687
_refine_ls_number_restraints 35
_refine_ls_restrained_S_all 1.135
_refine_ls_R_factor_all 0.0288
_refine_ls_R_factor_gt 0.0287
_refine_ls_shift/su_max 0.000
_refine_ls_shift/su_mean 0.000
_refine_ls_structure_factor_coef Fsqd
_refine_ls_weighting_details 'calc w=1/[\s^2^(Fo^2^)+(0.0321P)^2^+0.2379P] where P=(Fo^2^+2Fc^2^)/3'
_refine_ls_weighting_scheme calc
_refine_ls_wR_factor_gt 0.0708
_refine_ls_wR_factor_ref 0.0709
_reflns_number_gt 1679
_reflns_number_total 1687
_reflns_threshold_expression >2sigma(I)
_cod_data_source_file ic2021337_si_002.cif
_cod_data_source_block 1
_cod_database_code 4328246

loop_
_symmetry_equiv_pos_as_xyz
'x, y, z'
'-x, y+1/2, -z'

loop_
_atom_site_label
_atom_site_type_symbol
_atom_site_fract_x
_atom_site_fract_y
_atom_site_fract_z
_atom_site_U_iso_or_equiv
_atom_site_adp_type
_atom_site_occupancy
_atom_site_symmetry_multiplicity
_atom_site_calc_flag
_atom_site_refinement_flags
B1 B 0.4591(11) 0.7267(10) 0.4518(9) 0.0065(13) Uani 1 1 d U
B2 B 0.6455(11) 0.5041(10) 0.5911(9) 0.0080(13) Uani 1 1 d .
B3 B 0.9041(11) 0.2952(9) 0.6316(9) 0.0075(13) Uani 1 1 d .
B4 B 0.9283(11) 0.2869(10) 0.9424(9) 0.0082(14) Uani 1 1 d U
B5 B 1.1409(10) 0.0659(10) 1.0528(8) 0.0067(13) Uani 1 1 d U
B6 B 1.3665(12) -0.1062(9) 0.9620(10) 0.0093(15) Uani 1 1 d U
Ba1 Ba 0.19629(5) 0.43316(4) 0.28141(5) 0.00929(14) Uani 1 1 d .
Ba2 Ba 0.24552(5) 0.57205(5) 0.76318(5) 0.01006(14) Uani 1 1 d .
H1 H 0.462(13) 0.694(10) 0.221(6) 0.012 Uiso 1 1 d D
H2 H 1.159(12) 0.255(9) 0.624(9) 0.012 Uiso 1 1 d D
H4 H 1.297(12) -0.038(9) 0.727(9) 0.012 Uiso 1 1 d D
O1 O 0.5131(7) 0.6545(6) 0.3102(6) 0.0110(9) Uani 1 1 d D
O2 O 0.2514(7) 0.7027(6) 0.4657(6) 0.0084(9) Uani 1 1 d .
O3 O 0.5922(7) 0.6580(6) 0.5928(6) 0.0098(10) Uani 1 1 d .
O4 O 0.4963(7) 0.3962(6) 0.5476(6) 0.0099(10) Uani 1 1 d .
O5 O 0.8386(7) 0.4604(5) 0.6383(6) 0.0094(10) Uani 1 1 d .
O6 O 1.0788(7) 0.3057(7) 0.5539(7) 0.0141(11) Uani 1 1 d D
O7 O 0.9644(7) 0.2272(6) 0.7916(6) 0.0078(9) Uani 1 1 d .
O8 O 0.9919(7) 0.4497(6) 0.9660(6) 0.0079(10) Uani 1 1 d .
O9 O 1.0648(7) 0.2077(6) 1.0808(7) 0.0096(10) Uani 1 1 d .
O10 O 1.3353(7) 0.0457(6) 1.0419(6) 0.0095(10) Uani 1 1 d .
O11 O 1.2794(7) -0.2317(5) 1.0388(6) 0.0077(9) Uani 1 1 d U
O12 O 1.5821(8) -0.1219(6) 0.9833(8) 0.0156(11) Uani 1 1 d D
H3 H 1.6111 -0.2128 0.9772 0.023 Uiso 1 1 calc RD
O13 O 1.2666(8) -0.1038(6) 0.7915(7) 0.0139(11) Uani 1 1 d D

loop_
_atom_site_aniso_label
_atom_site_aniso_U_11
_atom_site_aniso_U_22
_atom_site_aniso_U_33
_atom_site_aniso_U_23
_atom_site_aniso_U_13
_atom_site_aniso_U_12
B1 0.0064(16) 0.0068(16) 0.0064(16) 0.0006(10) 0.0011(10) 0.0002(10)
B2 0.005(3) 0.010(3) 0.008(4) 0.000(3) -0.001(2) -0.003(3)
B3 0.010(3) 0.004(3) 0.008(3) 0.002(3) 0.002(2) -0.001(3)
B4 0.007(3) 0.007(3) 0.010(4) -0.002(3) 0.002(3) -0.003(3)
B5 0.011(3) 0.007(3) 0.003(3) -0.001(3) 0.001(2) 0.000(3)
B6 0.0091(17) 0.0094(18) 0.0095(18) -0.0005(10) 0.0018(10) -0.0003(10)
Ba1 0.0102(2) 0.0088(2) 0.0078(2) -0.00113(14) -0.00117(14) -0.00041(15)
Ba2 0.0095(2) 0.0126(2) 0.0090(2) -0.00064(15) 0.00394(14) -0.00075(15)
O1 0.012(2) 0.014(2) 0.008(2) -0.002(2) 0.0040(17) 0.001(2)
O2 0.007(2) 0.007(2) 0.011(2) 0.0023(19) 0.0014(17) -0.0032(19)
O3 0.010(2) 0.008(2) 0.009(2) 0.0003(19) -0.0021(17) 0.000(2)
O4 0.006(2) 0.006(3) 0.017(3) -0.0015(19) 0.0005(18) -0.0007(19)
O5 0.006(2) 0.006(2) 0.015(3) 0.0029(18) 0.0004(17) 0.0011(17)
O6 0.011(2) 0.017(3) 0.017(3) 0.004(2) 0.009(2) 0.003(2)
O7 0.013(2) 0.007(2) 0.005(2) 0.0018(19) 0.0040(17) 0.0011(19)
O8 0.006(2) 0.006(2) 0.013(3) -0.0011(19) 0.0027(18) -0.0007(19)
O9 0.010(2) 0.006(2) 0.012(3) 0.002(2) -0.0005(18) 0.0009(19)
O10 0.008(2) 0.008(2) 0.013(3) -0.0028(19) 0.0040(17) 0.0006(19)
O11 0.0077(12) 0.0076(12) 0.0081(12) 0.0016(9) 0.0018(9) -0.0002(9)
O12 0.008(2) 0.010(2) 0.030(3) 0.002(2) 0.006(2) 0.001(2)
O13 0.017(2) 0.017(3) 0.008(3) 0.003(2) 0.0042(18) -0.003(2)

loop_
_atom_type_symbol
_atom_type_description
_atom_type_scat_dispersion_real
_atom_type_scat_dispersion_imag
_atom_type_scat_source
H H 0.0000 0.0000 'International Tables Vol C Tables 4.2.6.8 and 6.1.1.4'
B B 0.0013 0.0007 'International Tables Vol C Tables 4.2.6.8 and 6.1.1.4'
O O 0.0106 0.0060 'International Tables Vol C Tables 4.2.6.8 and 6.1.1.4'
Ba Ba -0.3244 2.2819 'International Tables Vol C Tables 4.2.6.8 and 6.1.1.4'

loop_
_geom_angle_atom_site_label_1
_geom_angle_atom_site_label_2
_geom_angle_atom_site_label_3
_geom_angle
_geom_angle_site_symmetry_1
_geom_angle_site_symmetry_3
O2 B1 O1 113.6(6) . .
O2 B1 O3 109.8(6) . .
O1 B1 O3 105.9(6) . .
O2 B1 O4 109.8(6) . 2_656
O1 B1 O4 110.1(6) . 2_656
O3 B1 O4 107.4(6) . 2_656
O2 B1 Ba1 125.3(4) . 2_656
O1 B1 Ba1 121.0(4) . 2_656
O3 B1 Ba1 56.1(3) . 2_656
O4 B1 Ba1 51.2(3) 2_656 2_656
O5 B2 O4 121.0(7) . .
O5 B2 O3 120.6(6) . .
O4 B2 O3 118.4(6) . .
O2 B3 O6 110.5(6) 2_646 .
O2 B3 O7 110.4(6) 2_646 .
O6 B3 O7 108.9(6) . .
O2 B3 O5 110.9(5) 2_646 .
O6 B3 O5 103.2(5) . .
O7 B3 O5 112.7(6) . .
O2 B3 Ba1 56.3(3) 2_646 2_646
O6 B3 Ba1 112.0(4) . 2_646
O7 B3 Ba1 56.5(3) . 2_646
O5 B3 Ba1 144.8(4) . 2_646
O2 B3 Ba2 163.9(5) 2_646 1_655
O6 B3 Ba2 62.3(4) . 1_655
O7 B3 Ba2 85.7(4) . 1_655
O5 B3 Ba2 60.1(3) . 1_655
Ba1 B3 Ba2 139.1(2) 2_646 1_655
O7 B4 O11 112.5(5) . 2_757
O7 B4 O8 111.8(6) . .
O11 B4 O8 110.8(6) 2_757 .
O7 B4 O9 109.6(6) . .
O11 B4 O9 109.6(6) 2_757 .
O8 B4 O9 102.0(5) . .
O7 B4 Ba1 137.6(4) . 1_656
O11 B4 Ba1 109.7(4) 2_757 1_656
O8 B4 Ba1 54.7(3) . 1_656
O9 B4 Ba1 49.8(3) . 1_656
O7 B4 Ba2 125.0(5) . 2_647
O11 B4 Ba2 53.1(3) 2_757 2_647
O8 B4 Ba2 123.0(4) . 2_647
O9 B4 Ba2 56.6(3) . 2_647
Ba1 B4 Ba2 78.41(16) 1_656 2_647
O9 B5 O8 115.3(6) . 2_747
O9 B5 O10 122.1(7) . .
O8 B5 O10 122.6(7) 2_747 .
O9 B5 Ba2 62.9(3) . 2_647
O8 B5 Ba2 59.3(3) 2_747 2_647
O10 B5 Ba2 155.5(5) . 2_647
O9 B5 Ba1 102.8(4) . 2_646
O8 B5 Ba1 47.8(3) 2_747 2_646
O10 B5 Ba1 114.2(4) . 2_646
Ba2 B5 Ba1 85.44(16) 2_647 2_646
O12 B6 O11 111.2(6) . .
O12 B6 O13 113.4(6) . .
O11 B6 O13 107.0(5) . .
O12 B6 O10 104.4(5) . .
O11 B6 O10 110.8(6) . .
O13 B6 O10 110.1(6) . .
O12 B6 Ba2 97.8(4) . 1_645
O11 B6 Ba2 60.1(3) . 1_645
O13 B6 Ba2 59.1(3) . 1_645
O10 B6 Ba2 157.8(5) . 1_645
O9 Ba1 O4 123.23(15) 1_454 .
O9 Ba1 O8 51.02(15) 1_454 1_454
O4 Ba1 O8 162.25(13) . 1_454
O9 Ba1 O2 166.89(15) 1_454 .
O4 Ba1 O2 69.08(14) . .
O8 Ba1 O2 118.82(14) 1_454 .
O9 Ba1 O7 117.65(14) 1_454 2_656
O4 Ba1 O7 119.02(14) . 2_656
O8 Ba1 O7 68.58(15) 1_454 2_656
O2 Ba1 O7 50.62(14) . 2_656
O9 Ba1 O6 96.75(16) 1_454 1_455
O4 Ba1 O6 64.41(15) . 1_455
O8 Ba1 O6 129.76(15) 1_454 1_455
O2 Ba1 O6 84.55(15) . 1_455
O7 Ba1 O6 112.44(15) 2_656 1_455
O9 Ba1 O1 135.62(15) 1_454 .
O4 Ba1 O1 64.92(14) . .
O8 Ba1 O1 106.52(15) 1_454 .
O2 Ba1 O1 50.92(14) . .
O7 Ba1 O1 70.43(14) 2_656 .
O6 Ba1 O1 121.40(16) 1_455 .
O9 Ba1 O3 73.01(15) 1_454 2_646
O4 Ba1 O3 50.31(14) . 2_646
O8 Ba1 O3 121.58(15) 1_454 2_646
O2 Ba1 O3 118.84(15) . 2_646
O7 Ba1 O3 169.33(13) 2_656 2_646
O6 Ba1 O3 64.54(14) 1_455 2_646
O1 Ba1 O3 101.94(14) . 2_646
O9 Ba1 O12 63.63(16) 1_454 2_756
O4 Ba1 O12 100.91(15) . 2_756
O8 Ba1 O12 61.34(15) 1_454 2_756
O2 Ba1 O12 121.32(14) . 2_756
O7 Ba1 O12 102.44(14) 2_656 2_756
O6 Ba1 O12 145.04(16) 1_455 2_756
O1 Ba1 O12 71.99(14) . 2_756
O3 Ba1 O12 81.55(15) 2_646 2_756
O9 Ba1 O13 65.46(15) 1_454 2_656
O4 Ba1 O13 135.98(15) . 2_656
O8 Ba1 O13 60.26(14) 1_454 2_656
O2 Ba1 O13 102.89(14) . 2_656
O7 Ba1 O13 73.16(14) 2_656 2_656
O6 Ba1 O13 71.86(15) 1_455 2_656
O1 Ba1 O13 143.55(14) . 2_656
O3 Ba1 O13 113.91(14) 2_646 2_656
O12 Ba1 O13 118.31(15) 2_756 2_656
O9 Ba1 B3 141.67(18) 1_454 2_656
O4 Ba1 B3 94.74(17) . 2_656
O8 Ba1 B3 94.29(18) 1_454 2_656
O2 Ba1 B3 25.66(16) . 2_656
O7 Ba1 B3 25.75(16) 2_656 2_656
O6 Ba1 B3 95.27(18) 1_455 2_656
O1 Ba1 B3 61.95(16) . 2_656
O3 Ba1 B3 144.06(17) 2_646 2_656
O12 Ba1 B3 118.26(17) 2_756 2_656
O13 Ba1 B3 84.22(16) 2_656 2_656
O9 Ba1 B4 26.08(17) 1_454 1_454
O4 Ba1 B4 148.82(18) . 1_454
O8 Ba1 B4 25.92(17) 1_454 1_454
O2 Ba1 B4 142.06(18) . 1_454
O7 Ba1 B4 91.67(18) 2_656 1_454
O6 Ba1 B4 110.92(18) 1_455 1_454
O1 Ba1 B4 127.67(17) . 1_454
O3 Ba1 B4 98.96(18) 2_646 1_454
O12 Ba1 B4 64.43(17) 2_756 1_454
O13 Ba1 B4 54.49(16) 2_656 1_454
B3 Ba1 B4 116.42(19) 2_656 1_454
O2 Ba2 O12 149.96(15) . 2_757
O2 Ba2 O13 69.98(15) . 1_465
O12 Ba2 O13 121.78(17) 2_757 1_465
O2 Ba2 O8 144.09(14) . 1_455
O12 Ba2 O8 62.24(15) 2_757 1_455
O13 Ba2 O8 110.36(15) 1_465 1_455
O2 Ba2 O11 118.71(14) . 1_465
O12 Ba2 O11 77.27(16) 2_757 1_465
O13 Ba2 O11 48.81(15) 1_465 1_465
O8 Ba2 O11 72.70(14) 1_455 1_465
O2 Ba2 O5 88.92(14) . 1_455
O12 Ba2 O5 108.02(14) 2_757 1_455
O13 Ba2 O5 112.85(14) 1_465 1_455
O8 Ba2 O5 57.04(15) 1_455 1_455
O11 Ba2 O5 114.66(14) 1_465 1_455
O2 Ba2 O9 111.95(15) . 2_657
O12 Ba2 O9 97.79(15) 2_757 2_657
O13 Ba2 O9 65.91(14) 1_465 2_657
O8 Ba2 O9 46.75(14) 1_455 2_657
O11 Ba2 O9 49.69(14) 1_465 2_657
O5 Ba2 O9 65.37(14) 1_455 2_657
O2 Ba2 O6 81.44(15) . 1_455
O12 Ba2 O6 92.54(16) 2_757 1_455
O13 Ba2 O6 145.59(16) 1_465 1_455
O8 Ba2 O6 81.88(15) 1_455 1_455
O11 Ba2 O6 154.53(14) 1_465 1_455
O5 Ba2 O6 46.09(13) 1_455 1_455
O9 Ba2 O6 110.28(14) 2_657 1_455
O2 Ba2 O10 110.71(13) . 2_757
O12 Ba2 O10 47.20(14) 2_757 2_757
O13 Ba2 O10 90.07(14) 1_465 2_757
O8 Ba2 O10 105.19(14) 1_455 2_757
O11 Ba2 O10 71.18(14) 1_465 2_757
O5 Ba2 O10 154.28(13) 1_455 2_757
O9 Ba2 O10 118.21(14) 2_657 2_757
O6 Ba2 O10 118.49(14) 1_455 2_757
O2 Ba2 O3 48.30(14) . .
O12 Ba2 O3 104.57(14) 2_757 .
O13 Ba2 O3 76.47(14) 1_465 .
O8 Ba2 O3 166.80(13) 1_455 .
O11 Ba2 O3 106.30(14) 1_465 .
O5 Ba2 O3 131.89(14) 1_455 .
O9 Ba2 O3 142.26(14) 2_657 .
O6 Ba2 O3 98.82(14) 1_455 .
O10 Ba2 O3 62.78(13) 2_757 .
O2 Ba2 O4 64.58(14) . .
O12 Ba2 O4 87.22(15) 2_757 .
O13 Ba2 O4 120.87(14) 1_465 .
O8 Ba2 O4 128.69(13) 1_455 .
O11 Ba2 O4 142.78(13) 1_465 .
O5 Ba2 O4 102.23(14) 1_455 .
O9 Ba2 O4 167.52(13) 2_657 .
O6 Ba2 O4 57.88(13) 1_455 .
O10 Ba2 O4 73.46(14) 2_757 .
O3 Ba2 O4 45.19(13) . .
O2 Ba2 B6 93.93(18) . 1_465
O12 Ba2 B6 95.31(18) 2_757 1_465
O13 Ba2 B6 26.53(18) 1_465 1_465
O8 Ba2 B6 97.75(19) 1_455 1_465
O11 Ba2 B6 26.13(18) 1_465 1_465
O5 Ba2 B6 126.45(17) 1_455 1_465
O9 Ba2 B6 64.14(17) 2_657 1_465
O6 Ba2 B6 170.93(16) 1_455 1_465
O10 Ba2 B6 70.43(16) 2_757 1_465
O3 Ba2 B6 83.63(18) . 1_465
O4 Ba2 B6 127.00(18) . 1_465
B1 O1 Ba1 93.3(4) . .
B1 O2 B3 119.5(5) . 2_656
B1 O2 Ba2 108.0(4) . .
B3 O2 Ba2 127.5(4) 2_656 .
B1 O2 Ba1 96.2(4) . .
B3 O2 Ba1 98.1(4) 2_656 .
Ba2 O2 Ba1 97.86(15) . .
B2 O3 B1 120.2(6) . .
B2 O3 Ba1 133.4(4) . 2_656
B1 O3 Ba1 98.7(4) . 2_656
B2 O3 Ba2 89.8(4) . .
B1 O3 Ba2 93.6(4) . .
Ba1 O3 Ba2 113.83(17) 2_656 .
B2 O4 B1 121.7(6) . 2_646
B2 O4 Ba1 122.3(4) . .
B1 O4 Ba1 103.6(4) 2_646 .
B2 O4 Ba2 88.2(4) . .
B1 O4 Ba2 127.6(4) 2_646 .
Ba1 O4 Ba2 90.74(14) . .
B2 O5 B3 122.2(6) . .
B2 O5 Ba2 144.3(4) . 1_655
B3 O5 Ba2 93.5(3) . 1_655
B3 O6 Ba1 140.5(4) . 1_655
B3 O6 Ba2 92.1(4) . 1_655
Ba1 O6 Ba2 92.43(17) 1_655 1_655
B4 O7 B3 127.3(6) . .
B4 O7 Ba1 113.6(4) . 2_646
B3 O7 Ba1 97.7(4) . 2_646
B5 O8 B4 121.8(6) 2_757 .
B5 O8 Ba1 111.1(4) 2_757 1_656
B4 O8 Ba1 99.3(4) . 1_656
B5 O8 Ba2 96.8(4) 2_757 1_655
B4 O8 Ba2 118.0(4) . 1_655
Ba1 O8 Ba2 109.96(17) 1_656 1_655
B5 O9 B4 118.2(6) . .
B5 O9 Ba1 133.1(4) . 1_656
B4 O9 Ba1 104.1(4) . 1_656
B5 O9 Ba2 92.4(4) . 2_647
B4 O9 Ba2 97.8(4) . 2_647
Ba1 O9 Ba2 101.49(18) 1_656 2_647
B5 O10 B6 111.2(6) . .
B5 O10 Ba2 142.1(4) . 2_747
B6 O10 Ba2 96.4(4) . 2_747
B6 O11 B4 116.7(5) . 2_747
B6 O11 Ba2 93.7(4) . 1_645
B4 O11 Ba2 102.7(4) 2_747 1_645
B6 O12 Ba2 108.0(4) . 2_747
B6 O12 Ba1 122.5(5) . 2_746
Ba2 O12 Ba1 106.09(17) 2_747 2_746
B6 O13 Ba2 94.3(4) . 1_645
B6 O13 Ba1 117.6(4) . 2_646
Ba2 O13 Ba1 92.98(15) 1_645 2_646

loop_
_geom_bond_atom_site_label_1
_geom_bond_atom_site_label_2
_geom_bond_distance
_geom_bond_site_symmetry_2
B1 O2 1.460(8) .
B1 O1 1.457(9) .
B1 O3 1.484(9) .
B1 O4 1.506(9) 2_656
B1 Ba1 3.448(8) 2_656
B2 O5 1.360(9) .
B2 O4 1.385(10) .
B2 O3 1.389(10) .
B3 O2 1.459(9) 2_646
B3 O6 1.467(8) .
B3 O7 1.463(9) .
B3 O5 1.510(9) .
B3 Ba1 3.336(8) 2_646
B3 Ba2 3.395(8) 1_655
B4 O7 1.438(9) .
B4 O11 1.465(8) 2_757
B4 O8 1.485(9) .
B4 O9 1.519(9) .
B4 Ba1 3.351(8) 1_656
B4 Ba2 3.489(8) 2_647
B5 O9 1.377(9) .
B5 O8 1.348(9) 2_747
B5 O10 1.359(8) .
B5 Ba2 3.300(7) 2_647
B5 Ba1 3.493(7) 2_646
B6 O12 1.456(9) .
B6 O11 1.453(9) .
B6 O13 1.475(10) .
B6 O10 1.517(9) .
B6 Ba2 3.292(8) 1_645
Ba1 O9 2.639(5) 1_454
Ba1 O4 2.766(5) .
Ba1 O8 2.773(5) 1_454
Ba1 O2 2.803(5) .
Ba1 O7 2.808(5) 2_656
Ba1 O6 2.801(5) 1_455
Ba1 O1 2.874(5) .
Ba1 O3 2.896(5) 2_646
Ba1 O12 2.959(6) 2_756
Ba1 O13 3.124(5) 2_656
Ba1 B3 3.336(8) 2_656
Ba1 B4 3.351(8) 1_454
Ba2 O2 2.764(5) .
Ba2 O12 2.809(6) 2_757
Ba2 O13 2.834(6) 1_465
Ba2 O8 2.856(5) 1_455
Ba2 O11 2.861(5) 1_465
Ba2 O5 2.949(5) 1_455
Ba2 O9 2.941(5) 2_657
Ba2 O6 3.008(6) 1_455
Ba2 O10 3.036(5) 2_757
Ba2 O3 3.080(5) .
Ba2 O4 3.120(5) .
Ba2 B6 3.292(8) 1_465
O2 B3 1.459(9) 2_656
O3 Ba1 2.896(5) 2_656
O4 B1 1.506(9) 2_646
O5 Ba2 2.949(5) 1_655
O6 Ba1 2.801(5) 1_655
O6 Ba2 3.008(6) 1_655
O7 Ba1 2.808(5) 2_646
O8 B5 1.348(9) 2_757
O8 Ba1 2.773(5) 1_656
O8 Ba2 2.856(5) 1_655
O9 Ba1 2.639(5) 1_656
O9 Ba2 2.941(5) 2_647
O10 Ba2 3.036(5) 2_747
O11 B4 1.465(8) 2_747
O11 Ba2 2.861(5) 1_645
O12 Ba2 2.809(6) 2_747
O12 Ba1 2.959(6) 2_746
O13 Ba2 2.834(6) 1_645
O13 Ba1 3.124(5) 2_646
